data_2016694
loop_
_publ_author_name
'Jennene Boukharrata, Nefla'
'Laval, Jean-Paul'
'Thomas, Philippe'

_publ_section_title
;
 Two new types of oxyfluorotellurates(IV): ScTeO~3~F and InTeO~3~F
;
_journal_coeditor_code SQ3138
_journal_issue 7
_journal_name_full 'Acta Crystallographica Section C'
_journal_page_first i57
_journal_page_last i61
_journal_paper_doi 10.1107/S0108270108017150
_journal_volume 64
_journal_year 2008
_chemical_formula_iupac 'In Te O3 F'
_chemical_formula_moiety 'F In O3 Te'
_chemical_formula_sum 'F In O3 Te'
_chemical_formula_weight 309.42
_chemical_name_systematic
;
indium tellurium trioxide fluoride
;
_space_group_IT_number 14
_symmetry_cell_setting monoclinic
_symmetry_space_group_name_Hall '-P 2yab'
_symmetry_space_group_name_H-M 'P 1 21/a 1'
_atom_sites_solution_primary direct
_atom_sites_solution_secondary difmap
_audit_creation_method SHELXL-97
_cell_angle_alpha 90.00
_cell_angle_beta 91.058(13)
_cell_angle_gamma 90.00
_cell_formula_units_Z 4
_cell_length_a 7.9395(11)
_cell_length_b 5.3867(8)
_cell_length_c 8.0529(12)
_cell_measurement_reflns_used 6421
_cell_measurement_temperature 293(2)
_cell_measurement_theta_max 32.00
_cell_measurement_theta_min 5.06
_cell_volume 344.35(9)
_computing_cell_refinement 'DIRAX/LSQ (Duisenberg, 1992)'
_computing_data_collection 'KappaCCD Server Software (Nonius, 1998)'
_computing_data_reduction 'EVALCCD (Duisenberg <i>et al.</i>,  2003)'
_computing_molecular_graphics 'DIAMOND (Brandenburg, 1999)'
_computing_publication_material 'SHELXL97 (Sheldrick, 2008)'
_computing_structure_refinement 'SHELXL97 (Sheldrick, 2008)'
_computing_structure_solution 'SHELXS97 (Sheldrick, 2008)'
_diffrn_ambient_temperature 293(2)
_diffrn_detector_area_resol_mean 9
_diffrn_measured_fraction_theta_full 0.997
_diffrn_measured_fraction_theta_max 0.997
_diffrn_measurement_device_type 'Nonius KappaCCD'
_diffrn_measurement_method CCD
_diffrn_radiation_monochromator graphite
_diffrn_radiation_source 'fine-focus sealed tube'
_diffrn_radiation_type MoK\a
_diffrn_radiation_wavelength 0.71073
_diffrn_reflns_av_R_equivalents 0.0453
_diffrn_reflns_av_sigmaI/netI 0.0311
_diffrn_reflns_limit_h_max 11
_diffrn_reflns_limit_h_min -11
_diffrn_reflns_limit_k_max 7
_diffrn_reflns_limit_k_min -8
_diffrn_reflns_limit_l_max 12
_diffrn_reflns_limit_l_min -12
_diffrn_reflns_number 7758
_diffrn_reflns_theta_full 32.00
_diffrn_reflns_theta_max 32.00
_diffrn_reflns_theta_min 5.06
_exptl_absorpt_coefficient_mu 15.030
_exptl_absorpt_correction_T_max 0.740
_exptl_absorpt_correction_T_min 0.406
_exptl_absorpt_correction_type multi-scan
_exptl_absorpt_process_details '(SADABS; Bruker 2001)'
_exptl_crystal_colour colourless
_exptl_crystal_density_diffrn 5.968
_exptl_crystal_density_method 'not measured'
_exptl_crystal_description 'tablet shape'
_exptl_crystal_F_000 536
_exptl_crystal_size_max 0.06
_exptl_crystal_size_mid 0.04
_exptl_crystal_size_min 0.02
_refine_diff_density_max 4.371
_refine_diff_density_min -2.729
_refine_ls_extinction_coef 0.0027(6)
_refine_ls_extinction_expression Fc\^*\^=kFc[1+0.001xFc\^2\^\l\^3\^/sin(2\q)]\^-1/4\^
_refine_ls_extinction_method SHELXL97
_refine_ls_goodness_of_fit_ref 1.060
_refine_ls_matrix_type full
_refine_ls_number_parameters 56
_refine_ls_number_reflns 1187
_refine_ls_number_restraints 0
_refine_ls_restrained_S_all 1.060
_refine_ls_R_factor_all 0.0356
_refine_ls_R_factor_gt 0.0290
_refine_ls_shift/su_max 0.001
_refine_ls_shift/su_mean 0.000
_refine_ls_structure_factor_coef Fsqd
_refine_ls_weighting_details 'calc w=1/[\s^2^(Fo^2^)+(0.0509P)^2^+2.4678P] where P=(Fo^2^+2Fc^2^)/3'
_refine_ls_weighting_scheme calc
_refine_ls_wR_factor_gt 0.0817
_refine_ls_wR_factor_ref 0.0855
_reflns_number_gt 1044
_reflns_number_total 1187
_reflns_threshold_expression >2sigma(I)
_cod_data_source_file sq3138.cif
_cod_data_source_block II
_cod_original_sg_symbol_Hall -P2yab
_cod_original_sg_symbol_H-M 'P 21/a'
_cod_database_code 2016694
_cod_database_fobs_code 2016694

loop_
_symmetry_equiv_pos_as_xyz
'x, y, z'
'-x+1/2, y+1/2, -z'
'-x, -y, -z'
'x-1/2, -y-1/2, z'

loop_
_atom_site_type_symbol
_atom_site_label
_atom_site_fract_x
_atom_site_fract_y
_atom_site_fract_z
_atom_site_U_iso_or_equiv
_atom_site_adp_type
_atom_site_calc_flag
_atom_site_occupancy
In In1 0.67668(4) 0.78326(7) 0.85804(4) 0.00767(13) Uani d 1
Te Te1 0.84905(4) 0.30493(6) 0.70479(4) 0.00916(13) Uani d 1
O O1 0.8228(4) 0.1146(7) 0.9037(4) 0.0097(7) Uani d 1
F F1 0.7013(4) -0.0355(7) 0.6209(4) 0.0165(7) Uani d 1
O O2 0.6371(5) 0.4518(7) 0.7228(5) 0.0126(7) Uani d 1
O O3 0.9277(5) 0.5886(7) 0.8392(5) 0.0127(7) Uani d 1

loop_
_atom_site_aniso_label
_atom_site_aniso_U_11
_atom_site_aniso_U_22
_atom_site_aniso_U_33
_atom_site_aniso_U_12
_atom_site_aniso_U_13
_atom_site_aniso_U_23
In1 0.00724(19) 0.0062(2) 0.0095(2) 0.00016(11) -0.00046(13) 0.00065(11)
Te1 0.00793(18) 0.0098(2) 0.00979(19) 0.00137(10) 0.00186(12) 0.00217(11)
O1 0.0126(16) 0.0072(17) 0.0093(16) -0.0031(13) 0.0010(13) 0.0011(13)
F1 0.0209(16) 0.0140(16) 0.0147(15) -0.0056(13) 0.0024(13) -0.0016(13)
O2 0.0057(15) 0.0111(17) 0.0208(19) 0.0005(13) -0.0018(13) -0.0040(16)
O3 0.0079(15) 0.0097(18) 0.0205(19) -0.0019(13) -0.0003(14) -0.0011(15)

loop_
_atom_type_symbol
_atom_type_description
_atom_type_scat_dispersion_real
_atom_type_scat_dispersion_imag
_atom_type_scat_source
In In -0.7276 1.3100 'International Tables Vol C Tables 4.2.6.8 and 6.1.1.4'
F F 0.0171 0.0103 'International Tables Vol C Tables 4.2.6.8 and 6.1.1.4'
O O 0.0106 0.0060 'International Tables Vol C Tables 4.2.6.8 and 6.1.1.4'
Te Te -0.5308 1.6751 'International Tables Vol C Tables 4.2.6.8 and 6.1.1.4'

loop_
_geom_angle_atom_site_label_1
_geom_angle_atom_site_label_2
_geom_angle_atom_site_label_3
_geom_angle_site_symmetry_1
_geom_angle_site_symmetry_3
_geom_angle
O3 In1 O2 4_575 . 96.31(15)
O3 In1 O1 4_575 2_657 101.10(15)
O2 In1 O1 . 2_657 95.86(16)
O3 In1 O1 4_575 1_565 104.07(15)
O2 In1 O1 . 1_565 149.57(15)
O1 In1 O1 2_657 1_565 102.00(9)
O3 In1 F1 4_575 1_565 83.55(15)
O2 In1 F1 . 1_565 86.63(15)
O1 In1 F1 2_657 1_565 174.42(14)
O1 In1 F1 1_565 1_565 73.69(13)
O3 In1 O3 4_575 . 168.39(16)
O2 In1 O3 . . 72.32(14)
O1 In1 O3 2_657 . 82.81(14)
O1 In1 O3 1_565 . 85.60(14)
F1 In1 O3 1_565 . 93.24(15)
O3 In1 Te1 4_575 . 130.63(11)
O1 In1 Te1 2_657 . 90.59(10)
O1 In1 Te1 1_565 . 120.22(10)
F1 In1 Te1 1_565 . 88.66(10)
O2 Te1 O1 . . 92.83(17)
O2 Te1 O3 . . 84.58(17)
O1 Te1 O3 . . 89.64(17)
O2 Te1 F1 . . 84.49(15)
O1 Te1 F1 . . 75.72(14)
O3 Te1 F1 . . 161.23(15)
O1 Te1 In1 . . 93.14(12)
F1 Te1 In1 . . 123.09(9)
Te1 O1 In1 . 2_647 121.9(2)
Te1 O1 In1 . 1_545 111.51(17)
In1 O1 In1 2_647 1_545 120.04(16)
In1 F1 Te1 1_545 . 99.02(14)
Te1 O2 In1 . . 105.81(17)
Te1 O3 In1 . 4_675 125.8(2)
Te1 O3 In1 . . 97.23(15)
In1 O3 In1 4_675 . 132.37(19)

loop_
_geom_bond_atom_site_label_1
_geom_bond_atom_site_label_2
_geom_bond_site_symmetry_2
_geom_bond_distance
_geom_bond_publ_flag
In1 O3 4_575 2.097(4) y
In1 O2 . 2.112(4) y
In1 O1 2_657 2.122(4) y
In1 O1 1_565 2.157(4) y
In1 F1 1_565 2.157(4) y
In1 O3 . 2.260(4) y
In1 Te1 . 3.1776(6) ?
Te1 O2 . 1.868(4) y
Te1 O1 . 1.917(4) y
Te1 O3 . 1.968(4) y
Te1 F1 . 2.273(4) y
Te1 O2 4_665 2.674(4) y
Te1 F1 2_656 2.782(3) y
O1 In1 2_647 2.122(4) n
O1 In1 1_545 2.157(4) n
F1 In1 1_545 2.157(4) n
O3 In1 4_675 2.097(4) n
